data_7052204
loop_
_publ_author_name
'Drew, Michael G. B.'
'Parui, Debarati'
'De, Senjuti'
'Chowdhury, Shubhamoy'
'Datta, Dipankar'

_publ_section_title
;
 A monoaqua zinc complex. Unique acid dissociation behaviour
;
_journal_issue 10
_journal_name_full 'New Journal of Chemistry'
_journal_page_first 1763
_journal_paper_doi 10.1039/b706230n
_journal_volume 31
_journal_year 2007
_chemical_formula_sum 'C30 H27 F6 N6 O2 P Zn'
_chemical_formula_weight 713.92
_chemical_name_systematic
;
?
;
_space_group_IT_number 14
_symmetry_cell_setting monoclinic
_symmetry_space_group_name_Hall '-P 2ybc'
_symmetry_space_group_name_H-M 'P 1 21/c 1'
_atom_sites_solution_hydrogens geom
_atom_sites_solution_primary direct
_atom_sites_solution_secondary difmap
_audit_creation_method SHELXL-97
_cell_angle_alpha 90.00
_cell_angle_beta 103.118(7)
_cell_angle_gamma 90.00
_cell_formula_units_Z 4
_cell_length_a 12.7999(11)
_cell_length_b 14.3093(15)
_cell_length_c 17.1281(13)
_cell_measurement_temperature 150(2)
_cell_volume 3055.3(5)
_computing_cell_refinement 'Crysalis, Oxford Diffraction'
_computing_data_collection 'Crysalis, Oxford Diffraction'
_computing_data_reduction 'Crysalis, Oxford Diffraction'
_computing_molecular_graphics PLATON(Spek,2004)
_computing_structure_refinement 'SHELXL-97 (Sheldrick, 1997)'
_computing_structure_solution 'SHELXS-97 (Sheldrick, 1997)'
_diffrn_ambient_temperature 150(2)
_diffrn_measured_fraction_theta_full 0.960
_diffrn_measured_fraction_theta_max 0.960
_diffrn_measurement_device 'Oxford Diffaction X-Calibur System'
_diffrn_measurement_method '321 frames, counting time 10 s.'
_diffrn_radiation_monochromator graphite
_diffrn_radiation_source 'fine-focus sealed tube'
_diffrn_radiation_type MoK\a
_diffrn_radiation_wavelength 0.71073
_diffrn_reflns_av_R_equivalents 0.0746
_diffrn_reflns_av_sigmaI/netI 0.2063
_diffrn_reflns_limit_h_max 18
_diffrn_reflns_limit_h_min -17
_diffrn_reflns_limit_k_max 19
_diffrn_reflns_limit_k_min -20
_diffrn_reflns_limit_l_max 9
_diffrn_reflns_limit_l_min -24
_diffrn_reflns_number 19349
_diffrn_reflns_theta_full 30.27
_diffrn_reflns_theta_max 30.27
_diffrn_reflns_theta_min 2.66
_exptl_absorpt_coefficient_mu 0.933
_exptl_absorpt_correction_T_max 1.000
_exptl_absorpt_correction_T_min 0.793
_exptl_absorpt_correction_type empirical
_exptl_absorpt_process_details 'ABSPACK, Oxford Diffraction Ltd'
_exptl_crystal_colour blue
_exptl_crystal_density_diffrn 1.552
_exptl_crystal_density_method 'not measured'
_exptl_crystal_description needle
_exptl_crystal_F_000 1456
_exptl_crystal_size_max 0.30
_exptl_crystal_size_mid 0.05
_exptl_crystal_size_min 0.05
_refine_diff_density_max 1.548
_refine_diff_density_min -0.873
_refine_diff_density_rms 0.117
_refine_ls_extinction_method none
_refine_ls_goodness_of_fit_ref 0.872
_refine_ls_hydrogen_treatment constr
_refine_ls_matrix_type full
_refine_ls_number_parameters 391
_refine_ls_number_reflns 8780
_refine_ls_number_restraints 0
_refine_ls_restrained_S_all 0.872
_refine_ls_R_factor_all 0.1559
_refine_ls_R_factor_gt 0.0776
_refine_ls_shift/su_max 0.001
_refine_ls_shift/su_mean 0.000
_refine_ls_structure_factor_coef Fsqd
_refine_ls_weighting_details
;
w=1/[\s^2^(Fo^2^)+(0.1056P)^2^+0.0000P] where P=(Fo^2^+2Fc^2^)/3
;
_refine_ls_weighting_scheme calc
_refine_ls_wR_factor_gt 0.1984
_refine_ls_wR_factor_ref 0.2120
_reflns_number_gt 3195
_reflns_number_total 8780
_reflns_threshold_expression >2sigma(I)
_cod_data_source_file b706230n.txt
_cod_data_source_block 1
_cod_original_sg_symbol_H-M P21/c
_cod_database_code 7052204

loop_
_symmetry_equiv_pos_as_xyz
'x, y, z'
'-x, y+1/2, -z+1/2'
'-x, -y, -z'
'x, -y-1/2, z-1/2'

loop_
_atom_site_label
_atom_site_type_symbol
_atom_site_fract_x
_atom_site_fract_y
_atom_site_fract_z
_atom_site_U_iso_or_equiv
_atom_site_adp_type
_atom_site_occupancy
_atom_site_symmetry_multiplicity
_atom_site_calc_flag
_atom_site_refinement_flags
_atom_site_disorder_assembly
_atom_site_disorder_group
Zn1 Zn 0.64368(4) 0.75610(4) 0.03711(3) 0.03203(19) Uani 1 1 d . A .
C1 C 0.9302(6) 0.6059(4) 0.1572(3) 0.083(2) Uani 1 1 d . . .
H1A H 0.9819 0.6487 0.1449 0.125 Uiso 1 1 calc R . .
H1B H 0.9382 0.5461 0.1338 0.125 Uiso 1 1 calc R . .
H1C H 0.9415 0.5994 0.2143 0.125 Uiso 1 1 calc R . .
C2 C 0.8222(5) 0.6415(3) 0.1247(3) 0.0511(15) Uani 1 1 d . . .
N3 N 0.8012(3) 0.7237(3) 0.0963(3) 0.0463(11) Uani 1 1 d . . .
N4 N 0.8795(3) 0.7878(3) 0.0908(3) 0.0520(12) Uani 1 1 d . . .
C5 C 0.8874(4) 0.8581(3) 0.1391(3) 0.0364(12) Uani 1 1 d . A .
C6 C 0.8353(4) 0.8642(3) 0.2077(3) 0.0432(14) Uani 1 1 d . . .
N7 N 0.7347(4) 0.8670(3) 0.2073(2) 0.0472(12) Uani 1 1 d . A .
N8 N 0.6602(3) 0.8611(3) 0.1344(2) 0.0350(10) Uani 1 1 d . . .
C9 C 0.5720(4) 0.9031(4) 0.1355(3) 0.0390(12) Uani 1 1 d . A .
C10 C 0.5529(5) 0.9605(5) 0.2040(3) 0.0696(19) Uani 1 1 d . . .
H10A H 0.5901 0.9331 0.2537 0.104 Uiso 1 1 calc R A .
H10B H 0.4774 0.9624 0.2023 0.104 Uiso 1 1 calc R . .
H10C H 0.5788 1.0229 0.2000 0.104 Uiso 1 1 calc R . .
O11 O 0.6199(3) 0.7040(2) -0.08501(18) 0.0396(8) Uani 1 1 d . . .
C12 C 0.6506(4) 0.7811(3) -0.1042(3) 0.0351(11) Uani 1 1 d . A .
C13 C 0.6488(5) 0.8031(4) -0.1911(3) 0.0565(16) Uani 1 1 d . . .
H43A H 0.7044 0.7685 -0.2076 0.068 Uiso 1 1 calc R A .
H43B H 0.6605 0.8688 -0.1967 0.068 Uiso 1 1 calc R . .
H43C H 0.5804 0.7860 -0.2241 0.068 Uiso 1 1 calc R . .
O14 O 0.6850(3) 0.8430(2) -0.05212(18) 0.0397(8) Uani 1 1 d . . .
C21 C 0.7257(6) 0.5839(3) 0.1246(3) 0.0545(17) Uani 1 1 d . A .
C22 C 0.7314(7) 0.4987(4) 0.1604(3) 0.083(3) Uani 1 1 d . . .
H22 H 0.7970 0.4730 0.1860 0.100 Uiso 1 1 calc R . .
C23 C 0.6313(12) 0.4490(5) 0.1572(5) 0.138(6) Uani 1 1 d . . .
H23 H 0.6304 0.3902 0.1803 0.165 Uiso 1 1 calc R . .
C24 C 0.5435(9) 0.4899(6) 0.1210(4) 0.109(4) Uani 1 1 d . . .
H24 H 0.4787 0.4591 0.1184 0.130 Uiso 1 1 calc R . .
C25 C 0.5413(6) 0.5761(4) 0.0862(3) 0.073(2) Uani 1 1 d . A .
H25 H 0.4759 0.6018 0.0602 0.087 Uiso 1 1 calc R . .
N26 N 0.6314(4) 0.6239(3) 0.0890(2) 0.0513(13) Uani 1 1 d . . .
C51 C 0.9588(4) 0.9346(3) 0.1294(3) 0.0370(12) Uani 1 1 d . . .
C52 C 1.0472(5) 0.9208(6) 0.0982(4) 0.100(3) Uani 1 1 d . A .
H52 H 1.0668 0.8611 0.0856 0.119 Uiso 1 1 calc R . .
C53 C 1.1069(7) 0.9987(10) 0.0860(5) 0.155(6) Uani 1 1 d . . .
H53 H 1.1665 0.9896 0.0644 0.186 Uiso 1 1 calc R A .
C54 C 1.0837(9) 1.0823(9) 0.1032(5) 0.154(6) Uani 1 1 d . A .
H54 H 1.1274 1.1317 0.0954 0.185 Uiso 1 1 calc R . .
C55 C 0.9943(7) 1.0992(5) 0.1330(3) 0.086(3) Uani 1 1 d . . .
H55 H 0.9748 1.1600 0.1427 0.104 Uiso 1 1 calc R A .
C56 C 0.9338(4) 1.0240(3) 0.1484(3) 0.0407(12) Uani 1 1 d . A .
H56 H 0.8758 1.0339 0.1717 0.049 Uiso 1 1 calc R . .
C91 C 0.4839(4) 0.8899(3) 0.0634(2) 0.0321(11) Uani 1 1 d . . .
C92 C 0.3987(4) 0.9498(3) 0.0451(3) 0.0387(12) Uani 1 1 d . A .
H92 H 0.3941 1.0001 0.0785 0.046 Uiso 1 1 calc R . .
C93 C 0.3197(4) 0.9353(4) -0.0232(3) 0.0425(12) Uani 1 1 d . . .
H93 H 0.2621 0.9763 -0.0372 0.051 Uiso 1 1 calc R A .
C94 C 0.3276(4) 0.8605(4) -0.0693(3) 0.0461(13) Uani 1 1 d . A .
H94 H 0.2744 0.8480 -0.1150 0.055 Uiso 1 1 calc R . .
C95 C 0.4160(4) 0.8024(4) -0.0479(3) 0.0463(14) Uani 1 1 d . . .
H95 H 0.4218 0.7514 -0.0803 0.056 Uiso 1 1 calc R A .
N96 N 0.4924(3) 0.8171(3) 0.0172(2) 0.0349(9) Uani 1 1 d . A .
P1 P 0.72039(14) 1.20579(15) 0.31412(10) 0.0728(6) Uani 1 1 d . . .
F11 F 0.6295(4) 1.2020(4) 0.2348(3) 0.139(2) Uani 1 1 d . . .
F12 F 0.7834(7) 1.2569(5) 0.2578(3) 0.210(4) Uani 1 1 d . . .
F13 F 0.8246(4) 1.2102(4) 0.3789(3) 0.152(2) Uani 1 1 d . . .
F14 F 0.6705(5) 1.1319(4) 0.3522(4) 0.172(2) Uani 1 1 d . . .
F15 F 0.7696(5) 1.1156(6) 0.2742(4) 0.196(3) Uani 1 1 d . . .
F16 F 0.6855(7) 1.2923(5) 0.3382(4) 0.235(5) Uani 1 1 d . . .
C601 C 0.8914(4) 0.8805(4) 0.2961(3) 0.0251(14) Uiso 0.504(7) 1 d PG A 1
C602 C 0.9958(5) 0.8463(5) 0.3154(3) 0.033(2) Uiso 0.504(7) 1 d PG A 1
H602 H 1.0261 0.8213 0.2756 0.039 Uiso 0.504(7) 1 calc PR A 1
C603 C 1.0547(4) 0.8496(5) 0.3942(4) 0.047(3) Uiso 0.504(7) 1 d PG A 1
H603 H 1.1245 0.8267 0.4071 0.056 Uiso 0.504(7) 1 calc PR A 1
C604 C 1.0093(5) 0.8870(5) 0.4537(3) 0.048(3) Uiso 0.504(7) 1 d PG A 1
H604 H 1.0488 0.8891 0.5065 0.057 Uiso 0.504(7) 1 calc PR A 1
C605 C 0.9050(5) 0.9212(5) 0.4344(3) 0.050(3) Uiso 0.504(7) 1 d PG A 1
H605 H 0.8746 0.9462 0.4742 0.060 Uiso 0.504(7) 1 calc PR A 1
C606 C 0.8460(4) 0.9179(5) 0.3556(3) 0.042(3) Uiso 0.504(7) 1 d PG A 1
H606 H 0.7762 0.9408 0.3426 0.051 Uiso 0.504(7) 1 calc PR A 1
C611 C 0.9236(4) 0.8535(5) 0.2818(3) 0.0251(14) Uiso 0.496(7) 1 d PG A 2
C612 C 1.0299(5) 0.8294(4) 0.2858(3) 0.026(2) Uiso 0.496(7) 1 d PG A 2
H612 H 1.0527 0.8170 0.2390 0.032 Uiso 0.496(7) 1 calc PR A 2
C613 C 1.1021(4) 0.8238(5) 0.3597(3) 0.044(3) Uiso 0.496(7) 1 d PG A 2
H613 H 1.1732 0.8077 0.3624 0.053 Uiso 0.496(7) 1 calc PR A 2
C614 C 1.0680(5) 0.8423(5) 0.4297(3) 0.048(3) Uiso 0.496(7) 1 d PG A 2
H614 H 1.1164 0.8386 0.4791 0.058 Uiso 0.496(7) 1 calc PR A 2
C615 C 0.9618(5) 0.8664(5) 0.4257(3) 0.054(3) Uiso 0.496(7) 1 d PG A 2
H615 H 0.9390 0.8788 0.4725 0.065 Uiso 0.496(7) 1 calc PR A 2
C616 C 0.8895(4) 0.8720(5) 0.3518(3) 0.042(3) Uiso 0.496(7) 1 d PG A 2
H616 H 0.8184 0.8881 0.3491 0.051 Uiso 0.496(7) 1 calc PR A 2

loop_
_atom_site_aniso_label
_atom_site_aniso_U_11
_atom_site_aniso_U_22
_atom_site_aniso_U_33
_atom_site_aniso_U_23
_atom_site_aniso_U_13
_atom_site_aniso_U_12
Zn1 0.0312(3) 0.0328(3) 0.0320(3) 0.0031(2) 0.0068(2) -0.0030(3)
C1 0.111(6) 0.066(5) 0.054(4) -0.015(3) -0.019(4) 0.050(4)
C2 0.086(4) 0.024(3) 0.030(2) -0.007(2) -0.015(3) 0.013(3)
N3 0.043(3) 0.025(2) 0.058(3) -0.0022(19) -0.015(2) -0.0012(19)
N4 0.023(2) 0.030(2) 0.097(4) -0.015(2) 0.001(2) 0.0024(19)
C5 0.027(3) 0.027(3) 0.049(3) 0.001(2) -0.005(2) 0.001(2)
C6 0.057(4) 0.035(3) 0.029(2) 0.011(2) -0.006(2) -0.023(3)
N7 0.055(3) 0.061(3) 0.024(2) 0.0049(19) 0.005(2) -0.033(2)
N8 0.044(3) 0.041(3) 0.0232(19) -0.0055(17) 0.0144(18) -0.014(2)
C9 0.049(3) 0.041(3) 0.034(3) -0.010(2) 0.022(2) -0.019(3)
C10 0.075(5) 0.083(5) 0.058(3) -0.037(3) 0.032(3) -0.012(4)
O11 0.051(2) 0.0286(19) 0.0433(19) -0.0016(15) 0.0192(17) 0.0016(17)
C12 0.040(3) 0.029(3) 0.042(3) 0.001(2) 0.021(2) 0.004(2)
C13 0.091(5) 0.043(3) 0.042(3) -0.005(3) 0.029(3) 0.006(3)
O14 0.054(2) 0.0330(19) 0.0380(17) -0.0039(15) 0.0219(16) -0.0044(17)
C21 0.113(5) 0.023(3) 0.025(2) -0.001(2) 0.011(3) -0.005(3)
C22 0.195(9) 0.022(3) 0.042(3) 0.003(3) 0.046(4) 0.016(4)
C23 0.355(19) 0.020(4) 0.072(6) -0.005(4) 0.119(9) -0.025(7)
C24 0.228(12) 0.061(6) 0.070(5) -0.032(4) 0.100(7) -0.091(7)
C25 0.117(6) 0.069(5) 0.042(3) -0.018(3) 0.036(4) -0.058(4)
N26 0.088(4) 0.037(3) 0.029(2) 0.0005(19) 0.013(2) -0.028(3)
C51 0.027(3) 0.041(3) 0.047(3) -0.019(2) 0.017(2) -0.008(2)
C52 0.045(4) 0.144(7) 0.116(6) -0.097(6) 0.033(4) -0.035(4)
C53 0.088(6) 0.298(15) 0.102(6) -0.116(8) 0.070(5) -0.137(9)
C54 0.198(11) 0.218(13) 0.062(5) -0.053(6) 0.062(6) -0.182(10)
C55 0.163(8) 0.054(4) 0.038(3) -0.007(3) 0.014(4) -0.060(5)
C56 0.062(3) 0.033(3) 0.031(2) -0.001(2) 0.020(2) -0.013(3)
C91 0.041(3) 0.032(3) 0.030(2) -0.006(2) 0.022(2) -0.014(2)
C92 0.046(3) 0.032(3) 0.047(3) -0.003(2) 0.030(3) -0.004(2)
C93 0.042(3) 0.044(3) 0.045(3) 0.000(2) 0.019(3) 0.005(3)
C94 0.029(3) 0.056(4) 0.052(3) -0.013(3) 0.007(2) 0.007(3)
C95 0.034(3) 0.054(4) 0.048(3) -0.022(3) 0.003(2) 0.004(3)
N96 0.031(2) 0.042(2) 0.035(2) -0.0128(18) 0.0147(18) -0.0039(19)
P1 0.0551(11) 0.0952(15) 0.0585(10) 0.0300(10) -0.0070(8) -0.0267(11)
F11 0.107(4) 0.172(5) 0.108(4) -0.045(4) -0.039(3) 0.017(4)
F12 0.326(10) 0.205(8) 0.109(4) 0.000(4) 0.071(5) -0.148(7)
F13 0.100(4) 0.205(6) 0.115(4) -0.011(4) -0.051(3) -0.006(4)
F14 0.201(6) 0.131(5) 0.212(6) 0.017(4) 0.103(5) -0.072(4)
F15 0.147(5) 0.298(10) 0.145(5) -0.036(5) 0.040(4) 0.106(6)
F16 0.251(8) 0.178(6) 0.210(7) -0.119(6) -0.083(6) 0.140(6)

loop_
_atom_type_symbol
_atom_type_description
_atom_type_scat_dispersion_real
_atom_type_scat_dispersion_imag
_atom_type_scat_source
C C 0.0033 0.0016 'International Tables Vol C Tables 4.2.6.8 and 6.1.1.4'
H H 0.0000 0.0000 'International Tables Vol C Tables 4.2.6.8 and 6.1.1.4'
N N 0.0061 0.0033 'International Tables Vol C Tables 4.2.6.8 and 6.1.1.4'
O O 0.0106 0.0060 'International Tables Vol C Tables 4.2.6.8 and 6.1.1.4'
Zn Zn 0.2839 1.4301 'International Tables Vol C Tables 4.2.6.8 and 6.1.1.4'
F F 0.0171 0.0103 'International Tables Vol C Tables 4.2.6.8 and 6.1.1.4'
P P 0.1023 0.0942 'International Tables Vol C Tables 4.2.6.8 and 6.1.1.4'

loop_
_geom_angle_atom_site_label_1
_geom_angle_atom_site_label_2
_geom_angle_atom_site_label_3
_geom_angle
_geom_angle_site_symmetry_1
_geom_angle_site_symmetry_3
_geom_angle_publ_flag
N96 Zn1 N3 158.58(16) . . ?
N96 Zn1 N26 106.82(18) . . ?
N3 Zn1 N26 75.73(18) . . ?
N96 Zn1 O14 90.62(14) . . ?
N3 Zn1 O14 96.20(16) . . ?
N26 Zn1 O14 151.68(15) . . ?
N96 Zn1 O11 93.67(13) . . ?
N3 Zn1 O11 107.40(15) . . ?
N26 Zn1 O11 95.16(14) . . ?
O14 Zn1 O11 60.88(12) . . ?
N96 Zn1 N8 76.45(15) . . ?
N3 Zn1 N8 82.46(16) . . ?
N26 Zn1 N8 107.12(14) . . ?
O14 Zn1 N8 98.45(13) . . ?
O11 Zn1 N8 157.39(14) . . ?
N3 C2 C1 124.5(6) . . ?
N3 C2 C21 114.0(5) . . ?
C1 C2 C21 121.4(5) . . ?
C2 N3 N4 123.0(5) . . ?
C2 N3 Zn1 119.0(4) . . ?
N4 N3 Zn1 117.1(3) . . ?
C5 N4 N3 115.3(5) . . ?
N4 C5 C51 118.1(5) . . ?
N4 C5 C6 124.8(5) . . ?
C51 C5 C6 117.0(4) . . ?
N7 C6 C5 129.0(4) . . ?
N7 C6 C611 124.5(5) . . ?
C5 C6 C611 106.0(5) . . ?
N7 C6 C601 104.1(5) . . ?
C5 C6 C601 126.6(5) . . ?
C6 N7 N8 118.9(4) . . ?
C9 N8 N7 112.6(4) . . ?
C9 N8 Zn1 113.2(3) . . ?
N7 N8 Zn1 130.1(3) . . ?
N8 C9 C91 115.7(4) . . ?
N8 C9 C10 124.7(5) . . ?
C91 C9 C10 119.6(5) . . ?
C12 O11 Zn1 88.1(3) . . ?
O11 C12 O14 121.1(4) . . ?
O11 C12 C13 120.7(4) . . ?
O14 C12 C13 118.2(4) . . ?
C12 O14 Zn1 89.7(3) . . ?
N26 C21 C22 122.4(7) . . ?
N26 C21 C2 115.0(4) . . ?
C22 C21 C2 122.6(7) . . ?
C21 C22 C23 117.6(8) . . ?
C24 C23 C22 117.3(7) . . ?
C23 C24 C25 123.1(10) . . ?
N26 C25 C24 121.1(8) . . ?
C25 N26 C21 118.4(5) . . ?
C25 N26 Zn1 126.3(5) . . ?
C21 N26 Zn1 115.2(4) . . ?
C52 C51 C56 118.9(5) . . ?
C52 C51 C5 122.0(5) . . ?
C56 C51 C5 119.0(4) . . ?
C51 C52 C53 118.2(7) . . ?
C54 C53 C52 123.2(8) . . ?
C53 C54 C55 120.3(8) . . ?
C54 C55 C56 118.7(7) . . ?
C51 C56 C55 120.5(6) . . ?
N96 C91 C92 121.7(4) . . ?
N96 C91 C9 116.5(4) . . ?
C92 C91 C9 121.9(4) . . ?
C91 C92 C93 119.6(4) . . ?
C94 C93 C92 118.7(5) . . ?
C93 C94 C95 119.1(5) . . ?
N96 C95 C94 122.2(5) . . ?
C95 N96 C91 118.8(4) . . ?
C95 N96 Zn1 123.7(3) . . ?
C91 N96 Zn1 115.5(3) . . ?
F16 P1 F14 107.7(5) . . ?
F16 P1 F13 92.0(3) . . ?
F14 P1 F13 95.9(4) . . ?
F16 P1 F12 90.7(5) . . ?
F14 P1 F12 161.3(4) . . ?
F13 P1 F12 86.6(4) . . ?
F16 P1 F11 93.5(3) . . ?
F14 P1 F11 92.7(3) . . ?
F13 P1 F11 167.8(3) . . ?
F12 P1 F11 82.4(3) . . ?
F16 P1 F15 169.7(6) . . ?
F14 P1 F15 82.3(4) . . ?
F13 P1 F15 88.9(3) . . ?
F12 P1 F15 79.1(4) . . ?
F11 P1 F15 83.8(3) . . ?
C602 C601 C606 120.0 . . ?
C602 C601 C6 112.9(4) . . ?
C606 C601 C6 126.9(4) . . ?
C601 C602 C603 120.0 . . ?
C604 C603 C602 120.0 . . ?
C605 C604 C603 120.0 . . ?
C604 C605 C606 120.0 . . ?
C605 C606 C601 120.0 . . ?
C612 C611 C616 120.0 . . ?
C612 C611 C6 127.3(4) . . ?
C616 C611 C6 112.7(4) . . ?
C611 C612 C613 120.0 . . ?
C614 C613 C612 120.0 . . ?
C613 C614 C615 120.0 . . ?
C616 C615 C614 120.0 . . ?
C615 C616 C611 120.0 . . ?

loop_
_geom_bond_atom_site_label_1
_geom_bond_atom_site_label_2
_geom_bond_distance
_geom_bond_site_symmetry_2
_geom_bond_publ_flag
Zn1 N96 2.080(4) . ?
Zn1 N3 2.092(4) . ?
Zn1 N26 2.110(4) . ?
Zn1 O14 2.128(3) . ?
Zn1 O11 2.176(3) . ?
Zn1 N8 2.218(4) . ?
C1 C2 1.460(8) . ?
C2 N3 1.277(6) . ?
C2 C21 1.486(8) . ?
N3 N4 1.378(6) . ?
N4 C5 1.292(6) . ?
C5 C51 1.460(6) . ?
C5 C6 1.479(7) . ?
C6 N7 1.286(6) . ?
C6 C611 1.504(6) . ?
C6 C601 1.539(6) . ?
N7 N8 1.391(5) . ?
N8 C9 1.283(6) . ?
C9 C91 1.483(6) . ?
C9 C10 1.498(7) . ?
O11 C12 1.241(5) . ?
C12 O14 1.263(5) . ?
C12 C13 1.517(6) . ?
C21 N26 1.351(7) . ?
C21 C22 1.359(7) . ?
C22 C23 1.456(13) . ?
C23 C24 1.294(15) . ?
C24 C25 1.369(10) . ?
C25 N26 1.331(7) . ?
C51 C52 1.370(7) . ?
C51 C56 1.375(6) . ?
C52 C53 1.393(12) . ?
C53 C54 1.283(16) . ?
C54 C55 1.377(12) . ?
C55 C56 1.386(7) . ?
C91 N96 1.329(5) . ?
C91 C92 1.366(7) . ?
C92 C93 1.377(7) . ?
C93 C94 1.348(7) . ?
C94 C95 1.385(7) . ?
C95 N96 1.322(6) . ?
P1 F16 1.408(6) . ?
P1 F14 1.463(5) . ?
P1 F13 1.531(4) . ?
P1 F12 1.571(6) . ?
P1 F11 1.576(4) . ?
P1 F15 1.651(6) . ?
C601 C602 1.3900 . ?
C601 C606 1.3900 . ?
C602 C603 1.3900 . ?
C603 C604 1.3900 . ?
C604 C605 1.3900 . ?
C605 C606 1.3900 . ?
C611 C612 1.3900 . ?
C611 C616 1.3900 . ?
C612 C613 1.3900 . ?
C613 C614 1.3900 . ?
C614 C615 1.3900 . ?
C615 C616 1.3900 . ?

loop_
_geom_torsion_atom_site_label_1
_geom_torsion_atom_site_label_2
_geom_torsion_atom_site_label_3
_geom_torsion_atom_site_label_4
_geom_torsion
_geom_torsion_site_symmetry_1
_geom_torsion_site_symmetry_2
_geom_torsion_site_symmetry_3
_geom_torsion_site_symmetry_4
_geom_torsion_publ_flag
C1 C2 N3 N4 2.2(8) . . . . ?
C21 C2 N3 N4 -179.7(4) . . . . ?
C1 C2 N3 Zn1 171.1(4) . . . . ?
C21 C2 N3 Zn1 -10.8(6) . . . . ?
N26 Zn1 N3 C2 9.5(4) . . . . ?
O14 Zn1 N3 C2 -142.9(4) . . . . ?
O11 Zn1 N3 C2 -81.5(4) . . . . ?
N8 Zn1 N3 C2 119.4(4) . . . . ?
N26 Zn1 N3 N4 179.1(4) . . . . ?
O14 Zn1 N3 N4 26.7(4) . . . . ?
O11 Zn1 N3 N4 88.1(4) . . . . ?
N8 Zn1 N3 N4 -71.0(4) . . . . ?
C2 N3 N4 C5 -110.1(6) . . . . ?
Zn1 N3 N4 C5 80.8(5) . . . . ?
N3 N4 C5 C51 -172.1(4) . . . . ?
N3 N4 C5 C6 12.4(7) . . . . ?
N4 C5 C6 N7 -64.8(8) . . . . ?
C51 C5 C6 N7 119.7(6) . . . . ?
N4 C5 C6 C611 107.6(5) . . . . ?
C51 C5 C6 C611 -67.9(6) . . . . ?
N4 C5 C6 C601 123.1(6) . . . . ?
C51 C5 C6 C601 -52.5(7) . . . . ?
C5 C6 N7 N8 2.0(8) . . . . ?
C611 C6 N7 N8 -169.2(5) . . . . ?
C601 C6 N7 N8 175.5(4) . . . . ?
C6 N7 N8 C9 -151.7(5) . . . . ?
C6 N7 N8 Zn1 52.9(6) . . . . ?
N96 Zn1 N8 C9 4.0(3) . . . . ?
N3 Zn1 N8 C9 -172.2(3) . . . . ?
N26 Zn1 N8 C9 -99.7(4) . . . . ?
O14 Zn1 N8 C9 92.6(3) . . . . ?
N96 Zn1 N8 N7 159.4(4) . . . . ?
N3 Zn1 N8 N7 -16.8(4) . . . . ?
N26 Zn1 N8 N7 55.7(4) . . . . ?
O14 Zn1 N8 N7 -112.0(4) . . . . ?
N7 N8 C9 C91 -172.6(4) . . . . ?
Zn1 N8 C9 C91 -12.8(5) . . . . ?
N7 N8 C9 C10 5.7(7) . . . . ?
Zn1 N8 C9 C10 165.5(4) . . . . ?
N96 Zn1 O11 C12 85.7(3) . . . . ?
N3 Zn1 O11 C12 -90.4(3) . . . . ?
N26 Zn1 O11 C12 -167.1(3) . . . . ?
O14 Zn1 O11 C12 -3.0(3) . . . . ?
Zn1 O11 C12 O14 5.2(5) . . . . ?
Zn1 O11 C12 C13 -175.5(4) . . . . ?
O11 C12 O14 Zn1 -5.3(5) . . . . ?
C13 C12 O14 Zn1 175.3(4) . . . . ?
N96 Zn1 O14 C12 -90.9(3) . . . . ?
N3 Zn1 O14 C12 109.4(3) . . . . ?
O11 Zn1 O14 C12 3.0(3) . . . . ?
N8 Zn1 O14 C12 -167.3(3) . . . . ?
N3 C2 C21 N26 5.1(6) . . . . ?
C1 C2 C21 N26 -176.8(5) . . . . ?
N3 C2 C21 C22 -172.5(5) . . . . ?
C1 C2 C21 C22 5.6(8) . . . . ?
N26 C21 C22 C23 1.9(8) . . . . ?
C2 C21 C22 C23 179.4(5) . . . . ?
C21 C22 C23 C24 -0.5(11) . . . . ?
C22 C23 C24 C25 0.1(13) . . . . ?
C23 C24 C25 N26 -1.0(11) . . . . ?
C24 C25 N26 C21 2.3(8) . . . . ?
C24 C25 N26 Zn1 178.8(4) . . . . ?
C22 C21 N26 C25 -2.8(7) . . . . ?
C2 C21 N26 C25 179.6(4) . . . . ?
C22 C21 N26 Zn1 -179.7(4) . . . . ?
C2 C21 N26 Zn1 2.7(5) . . . . ?
N96 Zn1 N26 C25 19.5(4) . . . . ?
N3 Zn1 N26 C25 177.4(5) . . . . ?
O14 Zn1 N26 C25 -106.3(5) . . . . ?
O11 Zn1 N26 C25 -75.9(4) . . . . ?
N8 Zn1 N26 C25 100.1(4) . . . . ?
C12 Zn1 N26 C25 -83.8(5) . . . . ?
N96 Zn1 N26 C21 -163.9(3) . . . . ?
N3 Zn1 N26 C21 -6.0(3) . . . . ?
O14 Zn1 N26 C21 70.3(5) . . . . ?
O11 Zn1 N26 C21 100.7(3) . . . . ?
N8 Zn1 N26 C21 -83.3(4) . . . . ?
C12 Zn1 N26 C21 92.8(4) . . . . ?
N4 C5 C51 C52 -28.2(8) . . . . ?
C6 C5 C51 C52 147.6(5) . . . . ?
N4 C5 C51 C56 148.6(5) . . . . ?
C6 C5 C51 C56 -35.5(6) . . . . ?
C56 C51 C52 C53 -1.0(10) . . . . ?
C5 C51 C52 C53 175.8(6) . . . . ?
C51 C52 C53 C54 0.6(15) . . . . ?
C52 C53 C54 C55 -2.0(17) . . . . ?
C53 C54 C55 C56 3.6(13) . . . . ?
C52 C51 C56 C55 2.8(8) . . . . ?
C5 C51 C56 C55 -174.1(5) . . . . ?
C54 C55 C56 C51 -4.0(9) . . . . ?
N8 C9 C91 N96 19.2(6) . . . . ?
C10 C9 C91 N96 -159.2(5) . . . . ?
N8 C9 C91 C92 -160.3(4) . . . . ?
C10 C9 C91 C92 21.3(7) . . . . ?
N96 C91 C92 C93 -0.4(7) . . . . ?
C9 C91 C92 C93 179.0(4) . . . . ?
C91 C92 C93 C94 1.5(7) . . . . ?
C92 C93 C94 C95 -1.8(8) . . . . ?
C93 C94 C95 N96 1.0(8) . . . . ?
C94 C95 N96 C91 0.1(7) . . . . ?
C94 C95 N96 Zn1 -163.2(4) . . . . ?
C92 C91 N96 C95 -0.4(7) . . . . ?
C9 C91 N96 C95 -179.9(4) . . . . ?
C92 C91 N96 Zn1 164.2(3) . . . . ?
C9 C91 N96 Zn1 -15.3(5) . . . . ?
N3 Zn1 N96 C95 -179.4(4) . . . . ?
N26 Zn1 N96 C95 -85.7(4) . . . . ?
O14 Zn1 N96 C95 71.7(4) . . . . ?
O11 Zn1 N96 C95 10.8(4) . . . . ?
N8 Zn1 N96 C95 170.2(4) . . . . ?
C12 Zn1 N96 C95 40.9(4) . . . . ?
N26 Zn1 N96 C91 110.5(3) . . . . ?
O14 Zn1 N96 C91 -92.1(3) . . . . ?
O11 Zn1 N96 C91 -152.9(3) . . . . ?
N8 Zn1 N96 C91 6.5(3) . . . . ?
N7 C6 C601 C602 157.2(4) . . . . ?
C5 C6 C601 C602 -29.1(7) . . . . ?
C611 C6 C601 C602 8.7(8) . . . . ?
N7 C6 C601 C606 -17.8(6) . . . . ?
C5 C6 C601 C606 155.9(5) . . . . ?
C611 C6 C601 C606 -166.3(11) . . . . ?
C606 C601 C602 C603 0.0 . . . . ?
C6 C601 C602 C603 -175.4(5) . . . . ?
C601 C602 C603 C604 0.0 . . . . ?
C602 C603 C604 C605 0.0 . . . . ?
C603 C604 C605 C606 0.0 . . . . ?
C604 C605 C606 C601 0.0 . . . . ?
C602 C601 C606 C605 0.0 . . . . ?
C6 C601 C606 C605 174.7(6) . . . . ?
N7 C6 C611 C612 164.5(5) . . . . ?
C5 C6 C611 C612 -8.4(6) . . . . ?
C601 C6 C611 C612 -157.6(12) . . . . ?
N7 C6 C611 C616 -16.4(7) . . . . ?
C5 C6 C611 C616 170.7(4) . . . . ?
C601 C6 C611 C616 21.5(8) . . . . ?
C616 C611 C612 C613 0.0 . . . . ?
C6 C611 C612 C613 179.1(6) . . . . ?
C611 C612 C613 C614 0.0 . . . . ?
C612 C613 C614 C615 0.0 . . . . ?
C613 C614 C615 C616 0.0 . . . . ?
C614 C615 C616 C611 0.0 . . . . ?
C612 C611 C616 C615 0.0 . . . . ?
C6 C611 C616 C615 -179.2(5) . . . . ?
